data_7101022
loop_
_publ_author_name
'Francois Diederich'
'Ivan Biaggio'
'Corinne Boudon'
'Jean-Paul Gisselbrecht'
'Maurice Gross'
'J.H. Lim'
'Joshua C. May'
'Tsuyoshi Michinobu'
'Paul Seiler'

_publ_section_title
;
A new class of organic donor-acceptor molecules with
large third-order optical nonlinearities
;
_journal_name_full 'Chemical Communications'
_journal_paper_doi 10.1039/b417393g
_journal_year 2005
_chemical_formula_moiety 'C26 H20 N6,2(CH2 Cl2)'
_chemical_formula_sum 'C28 H24 Cl4 N6'
_chemical_formula_weight 586.33
_space_group_IT_number 2
_symmetry_cell_setting triclinic
_symmetry_space_group_name_Hall '-P 1'
_symmetry_space_group_name_H-M 'P -1'
_cell_angle_alpha 91.580(8)
_cell_angle_beta 95.014(7)
_cell_angle_gamma 92.986(9)
_cell_formula_units_Z 2
_cell_length_a 7.3661(1)
_cell_length_b 9.5653(2)
_cell_length_c 20.8690(4)
_cell_measurement_temperature 263(2)
_cell_volume 1462.03(5)
_diffrn_ambient_temperature 263(2)
_exptl_crystal_density_diffrn 1.332
_cod_depositor_comments
;
The following automatic conversions were performed:
'_symmetry_cell_setting' value 'Triclinic' changed to 'triclinic'
according to '/home/saulius/struct/CIF-dictionaries/cif_core.dic'
dictionary named 'cif_core.dic' version 2.4.1 from 2010-06-29.

Automatic conversion script
Id: cif_fix_enum 1527 2010-12-29 10:47:43Z saulius 
;
_cod_database_code 7101022

loop_
_symmetry_equiv_pos_as_xyz
'x, y, z'
'-x, -y, -z'

loop_
_atom_site_label
_atom_site_type_symbol
_atom_site_fract_x
_atom_site_fract_y
_atom_site_fract_z
_atom_site_U_iso_or_equiv
_atom_site_adp_type
_atom_site_occupancy
_atom_site_calc_flag
_atom_site_refinement_flags
_atom_site_disorder_assembly
_atom_site_disorder_group
C1 C 0.0329(9) 0.1493(9) 0.2648(3) 0.050(2) Uani 1 d . . .
C2 C 0.0866(10) 0.2225(9) 0.2120(4) 0.054(2) Uani 1 d . . .
C3 C 0.1242(10) 0.2775(9) 0.1647(4) 0.054(2) Uani 1 d . . .
C4 C 0.1659(10) 0.3452(10) 0.1071(3) 0.055(2) Uani 1 d . . .
C5 C 0.2223(10) 0.4860(10) 0.1050(4) 0.062(2) Uani 1 d . . .
H5A H 0.2368 0.5399 0.1430 0.075 Uiso 1 calc R . .
C6 C 0.2567(10) 0.5470(10) 0.0490(4) 0.059(2) Uani 1 d . . .
H6A H 0.2923 0.6417 0.0490 0.070 Uiso 1 calc R . .
C7 C 0.2385(10) 0.4671(10) -0.0092(4) 0.059(2) Uani 1 d . . .
C8 C 0.1810(10) 0.3231(9) -0.0080(4) 0.054(2) Uani 1 d . . .
H8A H 0.1674 0.2685 -0.0459 0.065 Uiso 1 calc R . .
C9 C 0.1463(9) 0.2660(9) 0.0483(4) 0.055(2) Uani 1 d . . .
H9A H 0.1084 0.1717 0.0486 0.065 Uiso 1 calc R . .
N10 N 0.2726(8) 0.5284(8) -0.0658(3) 0.064(2) Uani 1 d . . .
C11 C 0.3295(11) 0.6758(10) -0.0682(4) 0.073(3) Uani 1 d . . .
H11A H 0.2454 0.7312 -0.0474 0.109 Uiso 1 calc R . .
H11B H 0.3312 0.7017 -0.1123 0.109 Uiso 1 calc R . .
H11C H 0.4495 0.6918 -0.0466 0.109 Uiso 1 calc R . .
C12 C 0.2558(12) 0.4475(11) -0.1271(4) 0.078(3) Uani 1 d . . .
H12A H 0.3195 0.3629 -0.1219 0.117 Uiso 1 calc R . .
H12B H 0.3078 0.5023 -0.1595 0.117 Uiso 1 calc R . .
H12C H 0.1293 0.4245 -0.1400 0.117 Uiso 1 calc R . .
C13 C 0.0364(10) 0.2308(8) 0.3282(3) 0.050(2) Uani 1 d . . .
C14 C 0.1939(10) 0.2236(8) 0.3730(3) 0.048(2) Uani 1 d . . .
C15 C 0.2213(11) 0.2953(10) 0.4324(4) 0.063(2) Uani 1 d . . .
H15A H 0.1332 0.3551 0.4439 0.076 Uiso 1 calc R . .
C16 C 0.3698(11) 0.2819(10) 0.4737(4) 0.068(3) Uani 1 d . . .
H16A H 0.3808 0.3334 0.5125 0.082 Uiso 1 calc R . .
C17 C 0.5081(10) 0.1932(10) 0.4605(4) 0.059(2) Uani 1 d . . .
C18 C 0.4857(10) 0.1208(9) 0.4012(4) 0.055(2) Uani 1 d . . .
H18A H 0.5748 0.0619 0.3896 0.066 Uiso 1 calc R . .
C19 C 0.3343(10) 0.1355(9) 0.3599(4) 0.056(2) Uani 1 d . . .
H19A H 0.3232 0.0846 0.3210 0.068 Uiso 1 calc R . .
N20 N 0.6550(9) 0.1798(8) 0.5017(3) 0.071(2) Uani 1 d . . .
C21 C 0.6863(15) 0.2647(13) 0.5625(4) 0.103(4) Uani 1 d . . .
H21A H 0.6813 0.3622 0.5533 0.155 Uiso 1 calc R . .
H21B H 0.8041 0.2475 0.5833 0.155 Uiso 1 calc R . .
H21C H 0.5937 0.2393 0.5904 0.155 Uiso 1 calc R . .
C22 C 0.7994(11) 0.0860(12) 0.4889(4) 0.081(3) Uani 1 d . . .
H22A H 0.7459 -0.0001 0.4693 0.121 Uiso 1 calc R . .
H22B H 0.8681 0.0669 0.5287 0.121 Uiso 1 calc R . .
H22C H 0.8790 0.1298 0.4605 0.121 Uiso 1 calc R . .
C23 C -0.1155(11) 0.3052(9) 0.3336(3) 0.053(2) Uani 1 d . . .
C24 C -0.2605(13) 0.2955(9) 0.2828(4) 0.066(2) Uani 1 d . . .
N25 N -0.3787(11) 0.2878(9) 0.2426(4) 0.081(2) Uani 1 d . . .
C26 C -0.1488(11) 0.3959(12) 0.3868(4) 0.072(3) Uani 1 d . . .
N27 N -0.1820(11) 0.4643(11) 0.4282(4) 0.095(3) Uani 1 d . . .
C28 C -0.0232(10) 0.0124(10) 0.2604(4) 0.059(2) Uani 1 d . . .
C29 C -0.0791(11) -0.0623(10) 0.3162(5) 0.066(2) Uani 1 d . . .
N30 N -0.1242(12) -0.1166(9) 0.3604(4) 0.087(3) Uani 1 d . . .
C31 C -0.0309(12) -0.0673(11) 0.2005(5) 0.071(3) Uani 1 d . . .
N32 N -0.0326(14) -0.1229(12) 0.1523(4) 0.112(3) Uani 1 d . . .
C100 C 0.456(2) 0.0137(15) 0.1538(9) 0.167(7) Uani 1 d . . .
H20A H 0.5467 0.0904 0.1634 0.200 Uiso 1 calc R . .
H20B H 0.3370 0.0525 0.1532 0.200 Uiso 1 calc R . .
Cl1 Cl 0.4744(5) -0.0929(5) 0.21064(18) 0.1479(16) Uani 1 d . . .
Cl2 Cl 0.4826(9) -0.0551(5) 0.07476(19) 0.188(2) Uani 1 d . . .
C200 C 0.3683(14) 0.5242(13) 0.2909(6) 0.106(4) Uani 1 d . . .
H21D H 0.3668 0.4641 0.3276 0.127 Uiso 1 calc R . .
H21E H 0.3759 0.4645 0.2530 0.127 Uiso 1 calc R . .
Cl3 Cl 0.5606(4) 0.6331(4) 0.30114(19) 0.1289(13) Uani 1 d . . .
Cl4 Cl 0.1639(4) 0.6056(3) 0.28258(14) 0.1075(11) Uani 1 d . . .

loop_
_atom_site_aniso_label
_atom_site_aniso_U_11
_atom_site_aniso_U_22
_atom_site_aniso_U_33
_atom_site_aniso_U_23
_atom_site_aniso_U_13
_atom_site_aniso_U_12
C1 0.047(4) 0.060(6) 0.043(5) 0.002(4) 0.000(3) 0.005(4)
C2 0.054(5) 0.067(6) 0.042(5) -0.005(5) 0.007(4) 0.002(4)
C3 0.050(5) 0.069(6) 0.042(5) -0.002(4) -0.004(4) 0.008(4)
C4 0.046(4) 0.074(7) 0.044(5) 0.001(5) 0.004(3) -0.002(4)
C5 0.056(5) 0.071(7) 0.060(6) 0.001(5) 0.006(4) -0.004(5)
C6 0.056(5) 0.059(6) 0.060(6) -0.002(5) 0.003(4) -0.004(4)
C7 0.045(4) 0.086(8) 0.045(5) 0.005(5) -0.001(4) 0.010(5)
C8 0.055(5) 0.059(6) 0.045(5) -0.004(4) 0.000(4) -0.005(4)
C9 0.049(4) 0.054(6) 0.060(6) 0.002(5) 0.005(4) -0.002(4)
N10 0.060(4) 0.075(6) 0.057(5) 0.008(4) 0.005(3) -0.007(4)
C11 0.067(5) 0.072(7) 0.077(6) 0.020(5) -0.005(4) -0.017(5)
C12 0.084(6) 0.099(8) 0.051(5) 0.010(5) 0.013(4) 0.003(6)
C13 0.055(5) 0.046(5) 0.049(5) 0.008(4) 0.008(4) 0.000(4)
C14 0.049(4) 0.051(6) 0.045(5) 0.001(4) 0.007(4) 0.004(4)
C15 0.053(5) 0.080(7) 0.057(5) -0.008(5) 0.008(4) 0.017(5)
C16 0.061(5) 0.086(7) 0.056(5) -0.013(5) -0.001(4) 0.005(5)
C17 0.048(5) 0.072(7) 0.054(5) 0.005(4) 0.000(4) -0.003(5)
C18 0.054(5) 0.059(6) 0.055(5) -0.003(4) 0.009(4) 0.014(4)
C19 0.060(5) 0.064(6) 0.046(5) 0.000(4) 0.008(4) 0.003(5)
N20 0.067(5) 0.093(6) 0.052(4) -0.004(4) -0.001(4) 0.014(4)
C21 0.116(8) 0.116(10) 0.070(7) -0.026(6) -0.036(6) 0.027(7)
C22 0.062(5) 0.116(9) 0.066(6) 0.016(5) 0.005(4) 0.016(6)
C23 0.065(5) 0.053(6) 0.041(5) 0.006(4) 0.004(4) 0.009(4)
C24 0.068(6) 0.069(7) 0.064(6) 0.014(5) 0.022(5) 0.013(5)
N25 0.069(5) 0.108(7) 0.067(5) 0.007(5) 0.003(4) 0.010(5)
C26 0.061(6) 0.104(8) 0.052(6) 0.010(6) 0.002(4) 0.021(5)
N27 0.092(6) 0.124(8) 0.071(6) -0.015(5) 0.013(5) 0.028(6)
C28 0.059(5) 0.069(7) 0.049(5) 0.000(5) 0.006(4) -0.005(5)
C29 0.067(6) 0.058(6) 0.070(6) -0.014(5) -0.003(5) 0.000(5)
N30 0.114(7) 0.072(6) 0.072(5) 0.006(5) 0.009(5) -0.022(5)
C31 0.071(6) 0.061(7) 0.078(7) -0.003(5) -0.001(5) -0.015(5)
N32 0.142(8) 0.128(9) 0.064(6) -0.025(6) 0.013(5) -0.010(7)
C100 0.141(11) 0.105(12) 0.28(2) 0.078(13) 0.087(12) 0.054(9)
Cl1 0.143(3) 0.185(4) 0.121(3) 0.038(3) 0.027(2) 0.022(3)
Cl2 0.330(7) 0.133(4) 0.108(3) -0.005(2) 0.046(3) 0.032(4)
C200 0.093(7) 0.092(9) 0.128(9) -0.021(7) -0.009(6) 0.003(7)
Cl3 0.108(2) 0.105(3) 0.172(3) 0.007(2) 0.012(2) -0.0089(19)
Cl4 0.103(2) 0.109(3) 0.108(2) -0.0183(17) 0.0049(16) 0.0076(17)

loop_
_geom_bond_atom_site_label_1
_geom_bond_atom_site_label_2
_geom_bond_distance
_geom_bond_site_symmetry_2
_geom_bond_publ_flag
C1 C28 1.351(11) . ?
C1 C2 1.396(12) . ?
C1 C13 1.514(11) . ?
C2 C3 1.178(11) . ?
C3 C4 1.431(12) . ?
C4 C5 1.392(11) . ?
C4 C9 1.416(11) . ?
C5 C6 1.358(11) . ?
C6 C7 1.409(11) . ?
C7 N10 1.371(10) . ?
C7 C8 1.422(11) . ?
C8 C9 1.349(10) . ?
N10 C11 1.453(11) . ?
N10 C12 1.469(11) . ?
C13 C23 1.367(10) . ?
C13 C14 1.431(10) . ?
C14 C15 1.394(11) . ?
C14 C19 1.407(10) . ?
C15 C16 1.347(11) . ?
C16 C17 1.401(11) . ?
C17 N20 1.335(10) . ?
C17 C18 1.395(11) . ?
C18 C19 1.364(10) . ?
N20 C22 1.464(11) . ?
N20 C21 1.481(11) . ?
C23 C24 1.434(13) . ?
C23 C26 1.437(13) . ?
C24 N25 1.153(11) . ?
C26 N27 1.121(11) . ?
C28 C31 1.440(14) . ?
C28 C29 1.463(13) . ?
C29 N30 1.137(11) . ?
C31 N32 1.123(12) . ?
C100 Cl1 1.587(14) . ?
C100 Cl2 1.788(18) . ?
C200 Cl3 1.709(11) . ?
C200 Cl4 1.728(11) . ?

loop_
_cod_related_entry_id
_cod_related_entry_database
_cod_related_entry_code
1 ChemSpider 21150533
